data_7119522
loop_
_publ_author_name
'Offiler, Caroline A.'
'Jones, Christopher D.'
'Steed, Jonathan W.'

_publ_section_title
;
 Metal 'turn-off', anion 'turn-on' gelation cascade in pyridinylmethyl
 ureas.
;
_journal_issue 12
_journal_name_full 'Chemical communications (Cambridge, England)'
_journal_page_first 2024
_journal_page_last 2027
_journal_paper_doi 10.1039/c6cc09126a
_journal_volume 53
_journal_year 2017
_chemical_formula_moiety 'C14 H15 N3 O'
_chemical_formula_sum 'C14 H15 N3 O'
_chemical_formula_weight 241.29
_space_group_crystal_system monoclinic
_space_group_IT_number 4
_space_group_name_Hall 'P 2yb'
_space_group_name_H-M_alt 'P 1 21 1'
_symmetry_space_group_name_Hall 'P 2yb'
_symmetry_space_group_name_H-M 'P 1 21 1'
_atom_sites_solution_hydrogens geom
_atom_sites_solution_primary direct
_audit_creation_date 2016-11-14
_audit_creation_method
;
Olex2 1.2
(compiled 2016.09.09 svn.r3337 for OlexSys, GUI svn.r5227)
;
_audit_update_record
;
2016-11-15 deposited with the CCDC.
2017-01-20 downloaded from the CCDC.
;
_cell_angle_alpha 90
_cell_angle_beta 106.629(4)
_cell_angle_gamma 90
_cell_formula_units_Z 2
_cell_length_a 4.5946(6)
_cell_length_b 24.212(3)
_cell_length_c 5.7315(8)
_cell_measurement_reflns_used 2692
_cell_measurement_temperature 120
_cell_measurement_theta_max 30.746
_cell_measurement_theta_min 3.365
_cell_volume 610.93(14)
_computing_cell_refinement 'SAINT v8.34A (Bruker, 2013)'
_computing_data_reduction 'SAINT v8.34A (Bruker, 2013)'
_computing_molecular_graphics 'Olex2 (Dolomanov et al., 2009)'
_computing_publication_material 'Olex2 (Dolomanov et al., 2009)'
_computing_structure_refinement 'ShelXL (Sheldrick, 2015)'
_computing_structure_solution 'ShelXS (Sheldrick, 2008)'
_diffrn_ambient_temperature 120
_diffrn_measured_fraction_theta_full 0.993
_diffrn_measured_fraction_theta_max 0.990
_diffrn_measurement_device_type 'Bruker APEX-II CCD'
_diffrn_measurement_method '\f and \w scans'
_diffrn_radiation_type MoK\a
_diffrn_radiation_wavelength 0.71073
_diffrn_reflns_av_R_equivalents 0.0432
_diffrn_reflns_av_unetI/netI 0.0728
_diffrn_reflns_Laue_measured_fraction_full 0.993
_diffrn_reflns_Laue_measured_fraction_max 0.990
_diffrn_reflns_limit_h_max 6
_diffrn_reflns_limit_h_min -7
_diffrn_reflns_limit_k_max 28
_diffrn_reflns_limit_k_min -37
_diffrn_reflns_limit_l_max 8
_diffrn_reflns_limit_l_min -8
_diffrn_reflns_number 7874
_diffrn_reflns_point_group_measured_fraction_full 0.873
_diffrn_reflns_point_group_measured_fraction_max 0.780
_diffrn_reflns_theta_full 25.242
_diffrn_reflns_theta_max 33.309
_diffrn_reflns_theta_min 3.366
_diffrn_standards_number 0
_exptl_absorpt_coefficient_mu 0.086
_exptl_absorpt_correction_T_max 1.0000
_exptl_absorpt_correction_T_min 0.9247
_exptl_absorpt_correction_type multi-scan
_exptl_absorpt_process_details
;
SADABS-2014/4 (Bruker,2014/4) was used for absorption correction.
wR2(int) was 0.0786 before and 0.0468 after correction.
The Ratio of minimum to maximum transmission is 0.9247.
The \l/2 correction factor is Not present.
;
_exptl_crystal_colour 'clear colourless'
_exptl_crystal_colour_lustre clear
_exptl_crystal_colour_primary colourless
_exptl_crystal_density_diffrn 1.312
_exptl_crystal_description block
_exptl_crystal_F_000 256
_exptl_crystal_recrystallization_method 'Re-crystallisation from solvent: methanol'
_exptl_crystal_size_max 0.316
_exptl_crystal_size_mid 0.262
_exptl_crystal_size_min 0.124
_refine_diff_density_max 0.230
_refine_diff_density_min -0.276
_refine_diff_density_rms 0.057
_refine_ls_abs_structure_details
;
 Flack x determined using 769 quotients [(I+)-(I-)]/[(I+)+(I-)]
 (Parsons, Flack and Wagner, Acta Cryst. B69 (2013) 249-259).
;
_refine_ls_abs_structure_Flack 0.1(8)
_refine_ls_extinction_method none
_refine_ls_goodness_of_fit_ref 1.023
_refine_ls_hydrogen_treatment constr
_refine_ls_matrix_type full
_refine_ls_number_parameters 163
_refine_ls_number_reflns 3670
_refine_ls_number_restraints 1
_refine_ls_restrained_S_all 1.023
_refine_ls_R_factor_all 0.0910
_refine_ls_R_factor_gt 0.0586
_refine_ls_shift/su_max 0.000
_refine_ls_shift/su_mean 0.000
_refine_ls_structure_factor_coef Fsqd
_refine_ls_weighting_details 'w=1/[\s^2^(Fo^2^)+(0.0537P)^2^+0.0977P] where P=(Fo^2^+2Fc^2^)/3'
_refine_ls_weighting_scheme calc
_refine_ls_wR_factor_gt 0.1119
_refine_ls_wR_factor_ref 0.1218
_reflns_Friedel_coverage 0.546
_reflns_Friedel_fraction_full 0.746
_reflns_Friedel_fraction_max 0.562
_reflns_number_gt 2680
_reflns_number_total 3670
_reflns_threshold_expression 'I > 2\s(I)'
_cod_data_source_file c6cc09126a2.cif
_cod_data_source_block coagcucl2_mono
_cod_depositor_comments 'Adding full bibliography for 7119522--7119523.cif.'
_cod_original_cell_volume 610.94(14)
_cod_database_code 7119522
_shelx_space_group_comment
;
The symmetry employed for this shelxl refinement is uniquely defined
by the following loop, which should always be used as a source of
symmetry information in preference to the above space-group names.
They are only intended as comments.
;
_olex2_refinement_description
;
1. Fixed Uiso
 At 1.2 times of:
  All C(H) groups, All C(H,H) groups, All N(H) groups
2.a Secondary CH2 refined with riding coordinates:
 C8(H8A,H8B), C9(H9A,H9B)
2.b Aromatic/amide H refined with riding coordinates:
 N4(H4), N5(H5), C7(H7), C10(H10), C11(H11), C12(H12), C13(H13), C14(H14),
 C16(H16), C17(H17), C18(H18)
;
_shelx_shelxl_version_number 2014/7
_olex2_submission_special_instructions 'No special instructions were received'

loop_
_space_group_symop_operation_xyz
'x, y, z'
'-x, y+1/2, -z'

loop_
_atom_site_label
_atom_site_type_symbol
_atom_site_fract_x
_atom_site_fract_y
_atom_site_fract_z
_atom_site_U_iso_or_equiv
_atom_site_adp_type
_atom_site_occupancy
_atom_site_site_symmetry_order
_atom_site_calc_flag
_atom_site_refinement_flags_posn
O1 O 0.0475(3) 0.08230(7) 0.6486(3) 0.0210(4) Uani 1 1 d .
C2 C 0.7123(5) 0.18802(10) 1.0401(4) 0.0181(5) Uani 1 1 d .
C3 C 0.3216(5) 0.07660(10) 0.6610(4) 0.0162(5) Uani 1 1 d .
N4 N 0.4103(4) 0.04520(9) 0.4995(4) 0.0191(4) Uani 1 1 d .
H4 H 0.6038 0.0371 0.5268 0.023 Uiso 1 1 calc R
N5 N 0.5472(4) 0.10055(9) 0.8367(4) 0.0211(5) Uani 1 1 d .
H5 H 0.7362 0.0915 0.8480 0.025 Uiso 1 1 calc R
C6 C 0.0230(5) -0.02703(10) 0.3146(5) 0.0180(5) Uani 1 1 d .
C7 C 0.7167(6) 0.22204(13) 0.8457(5) 0.0281(6) Uani 1 1 d .
H7 H 0.5762 0.2166 0.6898 0.034 Uiso 1 1 calc R
C8 C 0.4916(6) 0.14060(11) 1.0077(5) 0.0241(6) Uani 1 1 d .
H8A H 0.5138 0.1225 1.1668 0.029 Uiso 1 1 calc R
H8B H 0.2812 0.1547 0.9467 0.029 Uiso 1 1 calc R
C9 C 0.1912(6) 0.02468(11) 0.2815(4) 0.0209(5) Uani 1 1 d .
H9A H 0.2983 0.0172 0.1576 0.025 Uiso 1 1 calc R
H9B H 0.0403 0.0541 0.2166 0.025 Uiso 1 1 calc R
C10 C 0.9194(6) 0.19856(11) 1.2629(5) 0.0242(6) Uani 1 1 d .
H10 H 0.9137 0.1760 1.3972 0.029 Uiso 1 1 calc R
C11 C -0.1959(6) -0.04860(12) 0.1159(5) 0.0274(6) Uani 1 1 d .
H11 H -0.2364 -0.0304 -0.0370 0.033 Uiso 1 1 calc R
C12 C -0.2972(7) -0.12209(12) 0.3554(6) 0.0376(8) Uani 1 1 d .
H12 H -0.4073 -0.1545 0.3696 0.045 Uiso 1 1 calc R
C13 C 0.0773(7) -0.05421(12) 0.5337(5) 0.0290(6) Uani 1 1 d .
H13 H 0.2254 -0.0401 0.6725 0.035 Uiso 1 1 calc R
C14 C 1.1300(7) 0.27103(13) 1.1106(6) 0.0347(7) Uani 1 1 d .
H14 H 1.2754 0.2999 1.1334 0.042 Uiso 1 1 calc R
N15 N 1.1292(6) 0.23896(12) 1.3005(5) 0.0387(7) Uani 1 1 d .
C16 C -0.0800(8) -0.10176(13) 0.5554(5) 0.0360(7) Uani 1 1 d .
H16 H -0.0384 -0.1203 0.7075 0.043 Uiso 1 1 calc R
C17 C -0.3545(7) -0.09530(12) 0.1346(6) 0.0346(7) Uani 1 1 d .
H17 H -0.5037 -0.1093 -0.0039 0.042 Uiso 1 1 calc R
C18 C 0.9282(7) 0.26374(13) 0.8831(6) 0.0350(7) Uani 1 1 d .
H18 H 0.9351 0.2874 0.7527 0.042 Uiso 1 1 calc R

loop_
_atom_site_aniso_label
_atom_site_aniso_U_11
_atom_site_aniso_U_22
_atom_site_aniso_U_33
_atom_site_aniso_U_23
_atom_site_aniso_U_13
_atom_site_aniso_U_12
O1 0.0116(7) 0.0257(9) 0.0283(9) -0.0025(8) 0.0097(7) -0.0021(7)
C2 0.0157(10) 0.0194(11) 0.0216(12) -0.0029(10) 0.0093(9) 0.0018(9)
C3 0.0139(10) 0.0154(11) 0.0211(11) 0.0036(9) 0.0081(9) 0.0000(9)
N4 0.0130(9) 0.0251(11) 0.0209(10) -0.0033(9) 0.0076(8) -0.0026(8)
N5 0.0122(9) 0.0261(11) 0.0259(11) -0.0070(9) 0.0069(8) -0.0003(8)
C6 0.0141(10) 0.0178(11) 0.0228(12) -0.0038(10) 0.0067(9) 0.0019(9)
C7 0.0226(12) 0.0410(17) 0.0194(12) 0.0068(12) 0.0038(10) -0.0006(12)
C8 0.0230(11) 0.0284(14) 0.0260(13) -0.0074(11) 0.0150(10) -0.0066(11)
C9 0.0220(11) 0.0239(13) 0.0175(12) -0.0004(10) 0.0069(9) -0.0019(10)
C10 0.0280(13) 0.0271(14) 0.0170(12) 0.0008(10) 0.0057(10) -0.0009(11)
C11 0.0286(13) 0.0253(14) 0.0237(14) -0.0043(12) 0.0002(11) 0.0025(12)
C12 0.0366(16) 0.0218(14) 0.059(2) -0.0140(14) 0.0206(15) -0.0106(13)
C13 0.0360(15) 0.0260(14) 0.0222(13) -0.0041(11) 0.0040(11) -0.0097(12)
C14 0.0333(15) 0.0243(14) 0.054(2) -0.0135(14) 0.0237(14) -0.0103(13)
N15 0.0371(14) 0.0448(16) 0.0347(14) -0.0156(12) 0.0110(12) -0.0127(13)
C16 0.0511(18) 0.0290(16) 0.0318(15) -0.0001(13) 0.0182(14) -0.0118(14)
C17 0.0280(14) 0.0257(15) 0.0440(18) -0.0117(14) 0.0005(13) -0.0031(12)
C18 0.0389(17) 0.0262(15) 0.0481(19) 0.0118(14) 0.0254(15) 0.0047(13)

loop_
_atom_type_symbol
_atom_type_description
_atom_type_scat_dispersion_real
_atom_type_scat_dispersion_imag
_atom_type_scat_source
C C 0.0033 0.0016 'International Tables Vol C Tables 4.2.6.8 and 6.1.1.4'
H H 0.0000 0.0000 'International Tables Vol C Tables 4.2.6.8 and 6.1.1.4'
N N 0.0061 0.0033 'International Tables Vol C Tables 4.2.6.8 and 6.1.1.4'
O O 0.0106 0.0060 'International Tables Vol C Tables 4.2.6.8 and 6.1.1.4'

loop_
_geom_angle_atom_site_label_1
_geom_angle_atom_site_label_2
_geom_angle_atom_site_label_3
_geom_angle
C7 C2 C8 121.1(2)
C10 C2 C7 117.9(2)
C10 C2 C8 121.1(2)
O1 C3 N4 121.4(2)
O1 C3 N5 122.8(2)
N4 C3 N5 115.81(18)
C3 N4 C9 120.89(19)
C3 N5 C8 122.9(2)
C11 C6 C9 119.0(2)
C13 C6 C9 123.0(2)
C13 C6 C11 117.9(2)
C18 C7 C2 118.8(3)
N5 C8 C2 110.5(2)
N4 C9 C6 115.4(2)
N15 C10 C2 123.7(3)
C17 C11 C6 121.7(3)
C16 C12 C17 119.9(3)
C6 C13 C16 121.1(3)
N15 C14 C18 122.5(3)
C14 N15 C10 117.4(2)
C12 C16 C13 119.7(3)
C11 C17 C12 119.7(3)
C7 C18 C14 119.7(3)

loop_
_geom_bond_atom_site_label_1
_geom_bond_atom_site_label_2
_geom_bond_distance
O1 C3 1.248(3)
C2 C7 1.390(4)
C2 C8 1.508(3)
C2 C10 1.381(3)
C3 N4 1.348(3)
C3 N5 1.352(3)
N4 C9 1.450(3)
N5 C8 1.452(3)
C6 C9 1.512(4)
C6 C11 1.388(3)
C6 C13 1.376(4)
C7 C18 1.375(4)
C10 N15 1.347(4)
C11 C17 1.366(4)
C12 C16 1.377(4)
C12 C17 1.379(5)
C13 C16 1.384(4)
C14 N15 1.338(4)
C14 C18 1.378(5)
